data_4103870
loop_
_publ_author_name
'Scott A. Snyder'
'Ferenc Kontes'

_publ_section_title
;
 Explorations into Neolignan Biosynthesis: Concise Total Syntheses of
 Helicterin B, Helisorin, and Helisterculin A from a Common Intermediate
;
_journal_name_full 'Journal of the American Chemical Society'
_journal_page_first 1745
_journal_page_last 1752
_journal_paper_doi 10.1021/ja806865u
_journal_volume 131
_journal_year 2009
_chemical_formula_sum 'C22 H25 O8'
_chemical_formula_weight 417.42
_chemical_name_systematic
;
 ?
;
_space_group_IT_number 2
_symmetry_cell_setting triclinic
_symmetry_space_group_name_Hall '-P 1'
_symmetry_space_group_name_H-M 'P -1'
_atom_sites_solution_hydrogens geom
_atom_sites_solution_primary direct
_atom_sites_solution_secondary difmap
_audit_creation_method SHELXL-97
_cell_angle_alpha 70.152(4)
_cell_angle_beta 81.717(4)
_cell_angle_gamma 81.656(4)
_cell_formula_units_Z 2
_cell_length_a 8.224(2)
_cell_length_b 10.543(3)
_cell_length_c 12.410(3)
_cell_measurement_reflns_used 2455
_cell_measurement_temperature 125(2)
_cell_measurement_theta_max 30.37
_cell_measurement_theta_min 2.52
_cell_volume 996.2(4)
_computing_cell_refinement 'Bruker SMART'
_computing_data_collection 'Bruker SMART'
_computing_data_reduction 'Bruker SAINT'
_computing_molecular_graphics 'Bruker SHELXTL'
_computing_publication_material 'Bruker SHELXTL'
_computing_structure_refinement 'SHELXL-97 (Sheldrick, 1997)'
_computing_structure_solution 'SHELXS-97 (Sheldrick, 1990)'
_diffrn_ambient_temperature 125(2)
_diffrn_measured_fraction_theta_full 0.991
_diffrn_measured_fraction_theta_max 0.991
_diffrn_measurement_device_type 'CCD area detector'
_diffrn_measurement_method 'phi and omega scans'
_diffrn_radiation_monochromator graphite
_diffrn_radiation_source 'fine-focus sealed tube'
_diffrn_radiation_type MoK\a
_diffrn_radiation_wavelength 0.71073
_diffrn_reflns_av_R_equivalents 0.0987
_diffrn_reflns_av_sigmaI/netI 0.1586
_diffrn_reflns_limit_h_max 11
_diffrn_reflns_limit_h_min -11
_diffrn_reflns_limit_k_max 15
_diffrn_reflns_limit_k_min -15
_diffrn_reflns_limit_l_max 17
_diffrn_reflns_limit_l_min -17
_diffrn_reflns_number 15972
_diffrn_reflns_theta_full 30.58
_diffrn_reflns_theta_max 30.58
_diffrn_reflns_theta_min 1.75
_exptl_absorpt_coefficient_mu 0.106
_exptl_absorpt_correction_T_max 0.9947
_exptl_absorpt_correction_T_min 0.9843
_exptl_absorpt_correction_type empirical
_exptl_absorpt_process_details SADABS
_exptl_crystal_colour colorless
_exptl_crystal_density_diffrn 1.392
_exptl_crystal_density_method 'not measured'
_exptl_crystal_description plate
_exptl_crystal_F_000 442
_exptl_crystal_size_max 0.15
_exptl_crystal_size_mid 0.05
_exptl_crystal_size_min 0.05
_refine_diff_density_max 0.550
_refine_diff_density_min -0.688
_refine_diff_density_rms 0.070
_refine_ls_extinction_coef 0.0042(16)
_refine_ls_extinction_expression Fc^*^=kFc[1+0.001xFc^2^\l^3^/sin(2\q)]^-1/4^
_refine_ls_extinction_method SHELXL
_refine_ls_goodness_of_fit_ref 1.010
_refine_ls_hydrogen_treatment constr
_refine_ls_matrix_type full
_refine_ls_number_parameters 272
_refine_ls_number_reflns 6069
_refine_ls_number_restraints 0
_refine_ls_restrained_S_all 1.010
_refine_ls_R_factor_all 0.1891
_refine_ls_R_factor_gt 0.0641
_refine_ls_shift/su_max 0.000
_refine_ls_shift/su_mean 0.000
_refine_ls_structure_factor_coef Fsqd
_refine_ls_weighting_details 'calc w=1/[\s^2^(Fo^2^)+(0.0500P)^2^+0.0000P] where P=(Fo^2^+2Fc^2^)/3'
_refine_ls_weighting_scheme calc
_refine_ls_wR_factor_gt 0.1234
_refine_ls_wR_factor_ref 0.1585
_reflns_number_gt 2470
_reflns_number_total 6069
_reflns_threshold_expression >2sigma(I)
_cod_data_source_file ja806865u_si_006.cif
_cod_data_source_block ky80as10
_cod_depositor_comments
;
The following automatic conversions were performed:

'_refine_ls_hydrogen_treatment' value 'CONSTR' changed to 'constr'
according to the built-in table from CIF Core dictionary named
'cif_core.dic' version 2.4.1 from 2010-06-29.

Automatic conversion script
Id: cif_fix_values 1715 2011-07-08 13:25:40Z adriana 
;
_cod_database_code 4103870

loop_
_symmetry_equiv_pos_as_xyz
'x, y, z'
'-x, -y, -z'

loop_
_atom_site_label
_atom_site_type_symbol
_atom_site_fract_x
_atom_site_fract_y
_atom_site_fract_z
_atom_site_U_iso_or_equiv
_atom_site_adp_type
_atom_site_occupancy
_atom_site_symmetry_multiplicity
_atom_site_calc_flag
_atom_site_refinement_flags
O1 O 0.2388(2) 1.05288(18) 0.00898(15) 0.0257(5) Uani 1 1 d .
H1A H 0.3246 1.0732 -0.0361 0.038 Uiso 1 1 calc R
O2 O 0.4890(2) 0.88025(19) 0.15372(16) 0.0296(5) Uani 1 1 d .
O3 O -0.1257(3) 1.37614(19) 0.45397(17) 0.0377(6) Uani 1 1 d .
O4 O -0.2038(3) 1.49525(19) 0.27873(17) 0.0356(6) Uani 1 1 d .
O5 O -0.2176(2) 0.90727(19) 0.36324(17) 0.0352(5) Uani 1 1 d .
O6 O -0.2528(2) 1.08150(18) 0.20098(16) 0.0256(5) Uani 1 1 d .
O7 O 0.3419(2) 0.35242(17) 0.29556(15) 0.0250(5) Uani 1 1 d .
O8 O 0.3300(3) 0.39491(18) 0.07939(16) 0.0298(5) Uani 1 1 d .
C1 C 0.2618(3) 1.0564(3) 0.1187(2) 0.0208(6) Uani 1 1 d .
H1B H 0.3242 1.1348 0.1093 0.025 Uiso 1 1 calc R
C2 C 0.3556(3) 0.9253(3) 0.1889(2) 0.0207(6) Uani 1 1 d .
C3 C 0.2612(3) 0.8566(3) 0.3030(2) 0.0202(6) Uani 1 1 d .
H3A H 0.3282 0.7757 0.3510 0.024 Uiso 1 1 calc R
C4 C 0.1014(3) 0.8165(2) 0.2715(2) 0.0193(6) Uani 1 1 d .
H4A H 0.0334 0.7746 0.3455 0.023 Uiso 1 1 calc R
C5 C -0.0008(3) 0.9474(2) 0.2035(2) 0.0181(6) Uani 1 1 d .
H5A H -0.0167 0.9419 0.1269 0.022 Uiso 1 1 calc R
C6 C 0.0934(3) 1.0728(2) 0.1853(2) 0.0186(6) Uani 1 1 d .
H6A H 0.0279 1.1585 0.1430 0.022 Uiso 1 1 calc R
C7 C 0.1192(3) 1.0734(3) 0.3032(2) 0.0200(6) Uani 1 1 d .
C8 C 0.2083(3) 0.9601(3) 0.3633(2) 0.0219(6) Uani 1 1 d .
H8A H 0.1421 0.9170 0.4367 0.026 Uiso 1 1 calc R
H8B H 0.3083 0.9865 0.3826 0.026 Uiso 1 1 calc R
C9 C 0.0428(3) 1.1779(3) 0.3516(2) 0.0213(6) Uani 1 1 d .
H9A H 0.0613 1.1661 0.4284 0.026 Uiso 1 1 calc R
C10 C -0.0516(4) 1.2893(3) 0.2969(2) 0.0249(7) Uani 1 1 d .
H10A H -0.0697 1.3053 0.2192 0.030 Uiso 1 1 calc R
C11 C -0.1280(3) 1.3877(3) 0.3545(2) 0.0240(6) Uani 1 1 d .
C12 C -0.2784(4) 1.6029(3) 0.3223(3) 0.0436(9) Uani 1 1 d .
H12A H -0.3305 1.6762 0.2609 0.065 Uiso 1 1 calc R
H12B H -0.1933 1.6376 0.3492 0.065 Uiso 1 1 calc R
H12C H -0.3621 1.5680 0.3865 0.065 Uiso 1 1 calc R
C13 C -0.1678(3) 0.9707(3) 0.2675(2) 0.0212(6) Uani 1 1 d .
C14 C -0.4011(4) 1.1323(3) 0.2568(3) 0.0319(7) Uani 1 1 d .
H14A H -0.4550 1.2113 0.2008 0.048 Uiso 1 1 calc R
H14B H -0.3730 1.1588 0.3197 0.048 Uiso 1 1 calc R
H14C H -0.4764 1.0614 0.2878 0.048 Uiso 1 1 calc R
C15 C 0.1496(3) 0.7084(2) 0.2130(2) 0.0197(6) Uani 1 1 d .
C16 C 0.2133(3) 0.5796(3) 0.2819(2) 0.0202(6) Uani 1 1 d .
H16A H 0.2150 0.5621 0.3620 0.024 Uiso 1 1 calc R
C17 C 0.2729(3) 0.4787(3) 0.2351(2) 0.0211(6) Uani 1 1 d .
C18 C 0.2667(4) 0.5014(3) 0.1181(2) 0.0245(6) Uani 1 1 d .
C19 C 0.2040(4) 0.6272(3) 0.0500(2) 0.0290(7) Uani 1 1 d .
H19A H 0.1996 0.6436 -0.0297 0.035 Uiso 1 1 calc R
C20 C 0.1467(4) 0.7309(3) 0.0970(2) 0.0268(7) Uani 1 1 d .
H20A H 0.1055 0.8174 0.0487 0.032 Uiso 1 1 calc R
C21 C 0.3480(4) 0.3257(3) 0.4158(2) 0.0308(7) Uani 1 1 d .
H21A H 0.4000 0.2334 0.4500 0.046 Uiso 1 1 calc R
H21B H 0.2356 0.3345 0.4533 0.046 Uiso 1 1 calc R
H21C H 0.4127 0.3907 0.4266 0.046 Uiso 1 1 calc R
C22 C 0.3178(4) 0.4150(3) -0.0395(2) 0.0353(8) Uani 1 1 d .
H22A H 0.3658 0.3329 -0.0575 0.053 Uiso 1 1 calc R
H22B H 0.3778 0.4917 -0.0880 0.053 Uiso 1 1 calc R
H22C H 0.2013 0.4340 -0.0542 0.053 Uiso 1 1 calc R

loop_
_atom_site_aniso_label
_atom_site_aniso_U_11
_atom_site_aniso_U_22
_atom_site_aniso_U_33
_atom_site_aniso_U_23
_atom_site_aniso_U_13
_atom_site_aniso_U_12
O1 0.0260(11) 0.0302(11) 0.0176(10) -0.0066(9) 0.0017(8) 0.0003(9)
O2 0.0234(11) 0.0308(11) 0.0302(12) -0.0093(9) 0.0032(9) 0.0045(9)
O3 0.0605(16) 0.0263(12) 0.0228(12) -0.0102(9) -0.0056(10) 0.0131(11)
O4 0.0547(15) 0.0247(11) 0.0293(12) -0.0162(9) -0.0158(10) 0.0193(10)
O5 0.0296(12) 0.0301(12) 0.0326(12) -0.0002(10) 0.0064(10) 0.0049(10)
O6 0.0215(11) 0.0236(11) 0.0293(11) -0.0095(9) -0.0035(8) 0.0083(9)
O7 0.0384(12) 0.0145(10) 0.0180(10) -0.0035(8) -0.0047(9) 0.0081(9)
O8 0.0485(14) 0.0180(10) 0.0219(11) -0.0096(8) -0.0054(9) 0.0092(9)
C1 0.0231(15) 0.0182(14) 0.0168(14) -0.0021(11) -0.0002(11) 0.0006(12)
C2 0.0194(15) 0.0196(14) 0.0252(15) -0.0109(12) -0.0030(12) 0.0009(12)
C3 0.0226(15) 0.0161(13) 0.0196(14) -0.0046(11) -0.0049(11) 0.0047(11)
C4 0.0222(15) 0.0145(13) 0.0182(14) -0.0040(11) 0.0001(11) 0.0030(11)
C5 0.0212(15) 0.0121(13) 0.0190(14) -0.0040(11) -0.0039(11) 0.0034(11)
C6 0.0193(15) 0.0134(13) 0.0196(14) -0.0033(11) -0.0012(11) 0.0041(11)
C7 0.0204(15) 0.0176(14) 0.0203(14) -0.0050(11) 0.0006(11) -0.0017(11)
C8 0.0152(14) 0.0211(14) 0.0277(15) -0.0064(12) 0.0033(12) -0.0059(11)
C9 0.0242(16) 0.0170(14) 0.0228(15) -0.0071(12) -0.0016(12) -0.0014(12)
C10 0.0342(18) 0.0207(15) 0.0197(15) -0.0072(12) -0.0029(13) -0.0008(13)
C11 0.0262(16) 0.0199(14) 0.0245(16) -0.0064(12) -0.0042(13) 0.0020(12)
C12 0.065(2) 0.0275(18) 0.040(2) -0.0190(15) -0.0192(17) 0.0232(17)
C13 0.0208(15) 0.0194(14) 0.0250(16) -0.0102(12) -0.0017(12) -0.0003(12)
C14 0.0222(16) 0.0322(17) 0.0447(19) -0.0222(15) -0.0040(14) 0.0111(13)
C15 0.0236(15) 0.0132(13) 0.0210(14) -0.0050(11) -0.0019(12) 0.0003(11)
C16 0.0240(15) 0.0184(14) 0.0158(14) -0.0047(11) -0.0005(11) 0.0011(12)
C17 0.0235(15) 0.0137(13) 0.0227(15) -0.0034(11) -0.0027(12) 0.0032(11)
C18 0.0314(17) 0.0184(14) 0.0239(16) -0.0091(12) -0.0037(13) 0.0035(12)
C19 0.045(2) 0.0240(16) 0.0160(14) -0.0071(12) -0.0067(13) 0.0091(14)
C20 0.0405(19) 0.0144(14) 0.0227(15) -0.0051(12) -0.0079(13) 0.0079(13)
C21 0.043(2) 0.0213(15) 0.0209(16) -0.0013(12) -0.0039(13) 0.0064(14)
C22 0.059(2) 0.0234(16) 0.0213(16) -0.0090(13) -0.0040(15) 0.0059(15)

loop_
_atom_type_symbol
_atom_type_description
_atom_type_scat_dispersion_real
_atom_type_scat_dispersion_imag
_atom_type_scat_source
C C 0.0033 0.0016 'International Tables Vol C Tables 4.2.6.8 and 6.1.1.4'
H H 0.0000 0.0000 'International Tables Vol C Tables 4.2.6.8 and 6.1.1.4'
O O 0.0106 0.0060 'International Tables Vol C Tables 4.2.6.8 and 6.1.1.4'

loop_
_geom_angle_atom_site_label_1
_geom_angle_atom_site_label_2
_geom_angle_atom_site_label_3
_geom_angle
C11 O4 C12 115.7(2)
C13 O6 C14 115.9(2)
C17 O7 C21 116.4(2)
C18 O8 C22 116.4(2)
O1 C1 C6 109.1(2)
O1 C1 C2 111.5(2)
C6 C1 C2 107.7(2)
O2 C2 C3 124.4(2)
O2 C2 C1 122.8(2)
C3 C2 C1 112.7(2)
C8 C3 C2 107.9(2)
C8 C3 C4 108.0(2)
C2 C3 C4 105.3(2)
C15 C4 C5 116.3(2)
C15 C4 C3 109.7(2)
C5 C4 C3 108.8(2)
C13 C5 C4 112.3(2)
C13 C5 C6 106.78(19)
C4 C5 C6 109.5(2)
C7 C6 C1 108.7(2)
C7 C6 C5 107.1(2)
C1 C6 C5 109.2(2)
C8 C7 C9 123.1(3)
C8 C7 C6 112.8(2)
C9 C7 C6 123.8(2)
C7 C8 C3 115.3(2)
C10 C9 C7 125.3(3)
C9 C10 C11 121.4(3)
O3 C11 O4 123.8(2)
O3 C11 C10 126.6(3)
O4 C11 C10 109.7(2)
O5 C13 O6 123.6(3)
O5 C13 C5 127.3(2)
O6 C13 C5 109.0(2)
C20 C15 C16 118.4(2)
C20 C15 C4 124.8(2)
C16 C15 C4 116.7(2)
C17 C16 C15 121.2(2)
O7 C17 C16 124.7(2)
O7 C17 C18 115.1(2)
C16 C17 C18 120.2(2)
O8 C18 C19 125.1(2)
O8 C18 C17 115.9(2)
C19 C18 C17 119.0(2)
C18 C19 C20 120.9(3)
C15 C20 C19 120.4(2)

loop_
_geom_bond_atom_site_label_1
_geom_bond_atom_site_label_2
_geom_bond_distance
O1 C1 1.415(3)
O2 C2 1.213(3)
O3 C11 1.201(3)
O4 C11 1.341(3)
O4 C12 1.441(3)
O5 C13 1.195(3)
O6 C13 1.345(3)
O6 C14 1.440(3)
O7 C17 1.371(3)
O7 C21 1.428(3)
O8 C18 1.373(3)
O8 C22 1.434(3)
C1 C6 1.526(4)
C1 C2 1.527(4)
C2 C3 1.511(4)
C3 C8 1.504(4)
C3 C4 1.574(4)
C4 C15 1.528(3)
C4 C5 1.549(3)
C5 C13 1.516(4)
C5 C6 1.562(3)
C6 C7 1.510(4)
C7 C8 1.349(3)
C7 C9 1.452(4)
C9 C10 1.338(4)
C10 C11 1.472(4)
C15 C20 1.380(3)
C15 C16 1.408(3)
C16 C17 1.377(3)
C17 C18 1.397(4)
C18 C19 1.380(4)
C19 C20 1.401(4)
